data_4335532
loop_
_publ_author_name
'Lo\"ic Donato'
'Catherine E. McCusker'
'Felix N. Castellano'
'Eli Zysman-Colman'

_publ_section_title
;
 Mono- and Dinuclear Cationic Iridium(III) Complexes Bearing a
 2,5-Dipyridylpyrazine (2,5-dpp) Ligand
;
_journal_name_full 'Inorganic Chemistry'
_journal_page_first 8495
_journal_page_last 8504
_journal_paper_doi 10.1021/ic400478d
_journal_volume 52
_journal_year 2013
_chemical_compound_source 'synthesis as described'
_chemical_formula_moiety 'C36 H26 F6 Ir1 N6 P1'
_chemical_formula_sum 'C38 H29 F6 Ir N7 P'
_chemical_formula_weight 920.88
_chemical_name_systematic
;
 ?
;
_space_group_IT_number 2
_symmetry_cell_setting triclinic
_symmetry_Int_Tables_number 2
_symmetry_space_group_name_Hall '-P 1'
_symmetry_space_group_name_H-M 'P -1'
_atom_sites_solution_hydrogens geom
_atom_sites_solution_primary direct
_atom_sites_solution_secondary difmap
_audit_conform_dict_location ftp://ftp.iucr.org/pub/cif_core.dic
_audit_conform_dict_name cif_core.dic
_audit_conform_dict_version 2.4
_audit_creation_date 2012-08-30T09:54:37-00:00
_audit_creation_method 'WinGX routine CIF_UPDATE'
_cell_angle_alpha 74.8140(10)
_cell_angle_beta 71.0750(10)
_cell_angle_gamma 83.0150(10)
_cell_formula_units_Z 2
_cell_length_a 11.1497(5)
_cell_length_b 12.5085(6)
_cell_length_c 13.6122(7)
_cell_measurement_reflns_used 9898
_cell_measurement_temperature 130(2)
_cell_measurement_theta_max 70.1797
_cell_measurement_theta_min 3.6645
_cell_measurement_wavelength 1.54186
_cell_volume 1731.71(14)
_computing_cell_refinement 'SAINT V7.68A integration software'
_computing_data_collection 'Bruker APEX2 software'
_computing_data_reduction 'SORTAV (Blessing, 1995)'
_computing_molecular_graphics 'Ortep-3 for Windows (Farrugia, 1997)'
_computing_publication_material 'WinGX publication routines (Farrugia, 1999)'
_computing_structure_refinement 'SHELXL-97 (Sheldrick, 2008)'
_computing_structure_solution 'SIR92 (Giacovazzo et al, 1993)'
_diffrn_ambient_temperature 130(2)
_diffrn_detector 'APEX-II CCD'
_diffrn_measured_fraction_theta_full 0.99
_diffrn_measured_fraction_theta_max 0.99
_diffrn_measurement_device '\k-geometry diffractometer'
_diffrn_measurement_device_type 'Bruker APEX-II'
_diffrn_measurement_method '\f or \w oscillation scans'
_diffrn_orient_matrix_type 'x-axis to radiation source'
_diffrn_orient_matrix_UB_11 0.498265E-2
_diffrn_orient_matrix_UB_12 -0.223332E-1
_diffrn_orient_matrix_UB_13 -0.666288E-1
_diffrn_orient_matrix_UB_21 0.154831E-1
_diffrn_orient_matrix_UB_22 -0.790914E-1
_diffrn_orient_matrix_UB_23 0.349461E-1
_diffrn_orient_matrix_UB_31 -0.934855E-1
_diffrn_orient_matrix_UB_32 -0.109116E-1
_diffrn_orient_matrix_UB_33 0.02701
_diffrn_radiation_monochromator graphite
_diffrn_radiation_probe x-ray
_diffrn_radiation_type CuK\a
_diffrn_radiation_wavelength 1.54186
_diffrn_reflns_av_R_equivalents 0.0271
_diffrn_reflns_av_unetI/netI 0.0543
_diffrn_reflns_limit_h_max 9
_diffrn_reflns_limit_h_min -13
_diffrn_reflns_limit_k_max 14
_diffrn_reflns_limit_k_min -15
_diffrn_reflns_limit_l_max 16
_diffrn_reflns_limit_l_min -16
_diffrn_reflns_number 7976
_diffrn_reflns_reduction_process
;
 Scaled and merged with Sortav
 R.H. Blessing, (1987) Cryst. Rev. 1, 3-58
 R.H. Blessing, (1989) J. Appl. Cryst. 22, 396-397
;
_diffrn_reflns_theta_full 70
_diffrn_reflns_theta_max 70.38
_diffrn_reflns_theta_min 3.66
_diffrn_source 'sealed x-ray tube'
_exptl_absorpt_coefficient_mu 8.537
_exptl_absorpt_correction_T_max 0.753
_exptl_absorpt_correction_T_min 0.542
_exptl_absorpt_correction_type multi-scan
_exptl_absorpt_process_details
;
SADABS-2008/1 - Bruker AXS area detector scaling and absorption correction
;
_exptl_crystal_colour purple
_exptl_crystal_density_diffrn 1.766
_exptl_crystal_description plate
_exptl_crystal_F_000 904
_exptl_crystal_size_max 0.22
_exptl_crystal_size_mid 0.193
_exptl_crystal_size_min 0.025
_refine_diff_density_max 3.612
_refine_diff_density_min -1.248
_refine_diff_density_rms 0.183
_refine_ls_extinction_method none
_refine_ls_goodness_of_fit_ref 1.162
_refine_ls_hydrogen_treatment constr
_refine_ls_matrix_type full
_refine_ls_number_parameters 479
_refine_ls_number_reflns 6051
_refine_ls_number_restraints 0
_refine_ls_restrained_S_all 1.162
_refine_ls_R_factor_all 0.0383
_refine_ls_R_factor_gt 0.0377
_refine_ls_shift/su_max 0.016
_refine_ls_shift/su_mean 0.003
_refine_ls_structure_factor_coef Fsqd
_refine_ls_weighting_details 'calc w=1/[\s^2^(Fo^2^)+(0.0706P)^2^+0.6676P] where P=(Fo^2^+2Fc^2^)/3'
_refine_ls_weighting_scheme calc
_refine_ls_wR_factor_gt 0.1067
_refine_ls_wR_factor_ref 0.1073
_reflns_number_gt 5871
_reflns_number_total 6051
_reflns_threshold_expression >2\s(I)
_cod_data_source_file ic400478d_si_002_1.cif
_cod_data_source_block cu_colman_ldi59_0m
_cod_database_code 4335532

loop_
_symmetry_equiv_pos_as_xyz
'x, y, z'
'-x, -y, -z'

loop_
_atom_site_label
_atom_site_type_symbol
_atom_site_fract_x
_atom_site_fract_y
_atom_site_fract_z
_atom_site_U_iso_or_equiv
_atom_site_adp_type
_atom_site_occupancy
_atom_site_symmetry_multiplicity
_atom_site_calc_flag
_atom_site_refinement_flags
C1 C 0.0514(5) -0.0768(4) 0.3004(4) 0.0288(10) Uani 1 1 d .
H1 H -0.0352 -0.0692 0.334 0.035 Uiso 1 1 calc R
C2 C 0.1072(6) -0.1817(4) 0.3086(4) 0.0328(11) Uani 1 1 d .
H2 H 0.0593 -0.2437 0.3461 0.039 Uiso 1 1 calc R
C3 C 0.2372(6) -0.1930(4) 0.2595(4) 0.0339(11) Uani 1 1 d .
H3 H 0.278 -0.2627 0.2659 0.041 Uiso 1 1 calc R
C4 C 0.2422(4) 0.0039(4) 0.1963(3) 0.0235(9) Uani 1 1 d .
C5 C 0.3059(4) 0.1077(4) 0.1335(3) 0.0240(9) Uani 1 1 d .
C6 C 0.4352(4) 0.1162(4) 0.0787(4) 0.0265(9) Uani 1 1 d .
H6 H 0.488 0.0531 0.0869 0.032 Uiso 1 1 calc R
C7 C 0.4077(4) 0.3002(4) 0.0059(4) 0.0245(9) Uani 1 1 d .
C8 C 0.2790(4) 0.2958(4) 0.0654(3) 0.0232(8) Uani 1 1 d .
H8 H 0.2274 0.3601 0.0608 0.028 Uiso 1 1 calc R
C9 C 0.4596(5) 0.4047(4) -0.0699(4) 0.0263(9) Uani 1 1 d .
C10 C 0.5879(5) 0.4159(5) -0.1163(4) 0.0361(11) Uani 1 1 d .
H10 H 0.6453 0.3593 -0.0993 0.043 Uiso 1 1 calc R
C11 C 0.6289(6) 0.5145(5) -0.1894(5) 0.0446(14) Uani 1 1 d .
H11 H 0.7152 0.5254 -0.2223 0.053 Uiso 1 1 calc R
C12 C 0.5408(6) 0.5965(5) -0.2131(5) 0.0429(13) Uani 1 1 d .
H12 H 0.5665 0.6624 -0.2635 0.051 Uiso 1 1 calc R
C13 C 0.4141(6) 0.5787(5) -0.1604(5) 0.0390(12) Uani 1 1 d .
H13 H 0.3552 0.6349 -0.175 0.047 Uiso 1 1 calc R
C14 C 0.0118(5) 0.1632(4) 0.0302(4) 0.0280(9) Uani 1 1 d .
H14 H 0.0986 0.1737 0.0024 0.034 Uiso 1 1 calc R
C15 C -0.0541(6) 0.1491(5) -0.0358(4) 0.0369(11) Uani 1 1 d .
H15 H -0.012 0.1497 -0.1072 0.044 Uiso 1 1 calc R
C16 C -0.1829(6) 0.1341(5) 0.0060(4) 0.0414(13) Uani 1 1 d .
H16 H -0.2292 0.1265 -0.0374 0.05 Uiso 1 1 calc R
C17 C -0.2426(5) 0.1306(5) 0.1130(4) 0.0374(11) Uani 1 1 d .
H17 H -0.3291 0.1191 0.1422 0.045 Uiso 1 1 calc R
C18 C -0.1736(4) 0.1441(4) 0.1767(4) 0.0240(9) Uani 1 1 d .
C19 C -0.2256(4) 0.1408(3) 0.2922(4) 0.0229(8) Uani 1 1 d .
C019 C 0.3047(5) -0.0994(4) 0.2012(4) 0.0297(10) Uani 1 1 d .
H019 H 0.3909 -0.1055 0.1657 0.036 Uiso 1 1 calc R
C20 C -0.3520(5) 0.1244(4) 0.3506(4) 0.0294(10) Uani 1 1 d .
H20 H -0.4088 0.1121 0.3179 0.035 Uiso 1 1 calc R
C21 C -0.3933(5) 0.1262(4) 0.4567(5) 0.0325(11) Uani 1 1 d .
H21 H -0.4784 0.1164 0.4959 0.039 Uiso 1 1 calc R
C22 C -0.3067(5) 0.1429(4) 0.5051(4) 0.0295(10) Uani 1 1 d .
H22 H -0.3345 0.1447 0.5769 0.035 Uiso 1 1 calc R
C23 C -0.1803(4) 0.1568(4) 0.4477(4) 0.0242(9) Uani 1 1 d .
H23 H -0.124 0.1666 0.4819 0.029 Uiso 1 1 calc R
C24 C -0.1349(5) 0.1565(4) 0.3394(4) 0.0230(9) Uani 1 1 d .
C25 C 0.1753(4) 0.1314(4) 0.4076(4) 0.0255(9) Uani 1 1 d .
H25 H 0.1855 0.0596 0.3977 0.031 Uiso 1 1 calc R
C26 C 0.2238(5) 0.1546(4) 0.4804(4) 0.0328(10) Uani 1 1 d .
H26 H 0.2674 0.0998 0.5181 0.039 Uiso 1 1 calc R
C27 C 0.2064(5) 0.2613(5) 0.4966(4) 0.0359(11) Uani 1 1 d .
H27 H 0.2364 0.2787 0.5466 0.043 Uiso 1 1 calc R
C28 C 0.1434(5) 0.3417(4) 0.4369(4) 0.0310(10) Uani 1 1 d .
H28 H 0.1318 0.4137 0.4461 0.037 Uiso 1 1 calc R
C29 C 0.0976(4) 0.3139(4) 0.3630(3) 0.0233(8) Uani 1 1 d .
C30 C 0.0335(4) 0.3915(3) 0.2932(3) 0.0228(8) Uani 1 1 d .
C31 C 0.0135(5) 0.5047(4) 0.2918(4) 0.0284(9) Uani 1 1 d .
H31 H 0.0379 0.5337 0.3384 0.034 Uiso 1 1 calc R
C32 C -0.0432(5) 0.5722(4) 0.2202(5) 0.0353(11) Uani 1 1 d .
H32 H -0.0575 0.6474 0.2185 0.042 Uiso 1 1 calc R
C33 C -0.0792(5) 0.5281(4) 0.1501(4) 0.0310(10) Uani 1 1 d .
H33 H -0.1173 0.5742 0.1019 0.037 Uiso 1 1 calc R
C34 C -0.0587(4) 0.4168(4) 0.1519(4) 0.0248(9) Uani 1 1 d .
H34 H -0.0826 0.3892 0.1041 0.03 Uiso 1 1 calc R
C36 C -0.0020(4) 0.3432(4) 0.2247(3) 0.0206(9) Uani 1 1 d .
Ir1 Ir 0.042018(14) 0.181624(11) 0.237619(11) 0.01759(10) Uani 1 1 d .
N1 N 0.1167(4) 0.0157(3) 0.2457(3) 0.0238(8) Uani 1 1 d .
N2 N 0.2294(4) 0.1998(4) 0.1291(3) 0.0229(8) Uani 1 1 d .
N3 N 0.4863(4) 0.2099(4) 0.0156(3) 0.0295(9) Uani 1 1 d .
N4 N 0.3716(4) 0.4846(4) -0.0893(4) 0.0336(9) Uani 1 1 d .
N5 N -0.0472(4) 0.1622(3) 0.1338(3) 0.0244(8) Uani 1 1 d .
N6 N 0.1136(4) 0.2086(3) 0.3502(3) 0.0236(8) Uani 1 1 d .
F1 F 0.4699(3) 0.2420(3) 0.7717(3) 0.0438(7) Uani 1 1 d .
F2 F 0.3445(4) 0.1031(3) 0.8865(3) 0.0491(8) Uani 1 1 d .
F3 F 0.2285(4) 0.1277(4) 0.7725(4) 0.0624(11) Uani 1 1 d .
F4 F 0.3566(6) 0.2648(5) 0.6585(4) 0.0889(19) Uani 1 1 d .
F5 F 0.4409(4) 0.0935(4) 0.7185(4) 0.0679(13) Uani 1 1 d .
F6 F 0.2607(4) 0.2710(4) 0.8320(4) 0.0711(13) Uani 1 1 d .
P1 P 0.34967(12) 0.18491(11) 0.77129(10) 0.0314(3) Uani 1 1 d .
C37 C 0.2755(7) 0.5738(5) 0.5132(5) 0.0496(16) Uani 1 1 d .
C38 C 0.3362(8) 0.5666(6) 0.5933(7) 0.0577(18) Uani 1 1 d .
H38A H 0.4198 0.5949 0.5597 0.087 Uiso 1 1 calc R
H38B H 0.3423 0.4906 0.6307 0.087 Uiso 1 1 calc R
H38C H 0.2872 0.6095 0.6429 0.087 Uiso 1 1 calc R
N7 N 0.2266(7) 0.5810(4) 0.4507(5) 0.0620(17) Uani 1 1 d .

loop_
_atom_site_aniso_label
_atom_site_aniso_U_11
_atom_site_aniso_U_22
_atom_site_aniso_U_33
_atom_site_aniso_U_23
_atom_site_aniso_U_13
_atom_site_aniso_U_12
C1 0.034(3) 0.029(2) 0.023(2) -0.0071(17) -0.0064(19) -0.0046(18)
C2 0.047(3) 0.025(2) 0.026(2) -0.0061(18) -0.011(2) -0.001(2)
C3 0.050(3) 0.025(2) 0.029(2) -0.0131(19) -0.015(2) 0.009(2)
C4 0.025(2) 0.030(2) 0.0193(19) -0.0106(17) -0.0108(17) 0.0055(17)
C5 0.024(2) 0.027(2) 0.023(2) -0.0107(17) -0.0089(17) 0.0076(17)
C6 0.021(2) 0.032(2) 0.029(2) -0.0120(18) -0.0098(18) 0.0076(17)
C7 0.019(2) 0.032(2) 0.024(2) -0.0108(18) -0.0053(17) 0.0011(17)
C8 0.023(2) 0.025(2) 0.0205(19) -0.0069(16) -0.0051(17) 0.0016(16)
C9 0.027(2) 0.026(2) 0.025(2) -0.0084(17) -0.0057(18) -0.0012(17)
C10 0.027(3) 0.041(3) 0.038(3) -0.015(2) -0.001(2) -0.005(2)
C11 0.032(3) 0.052(3) 0.042(3) -0.015(3) 0.006(2) -0.015(2)
C12 0.045(3) 0.042(3) 0.036(3) -0.004(2) -0.005(2) -0.015(2)
C13 0.038(3) 0.036(3) 0.037(3) -0.004(2) -0.009(2) 0.001(2)
C14 0.031(3) 0.028(2) 0.026(2) -0.0084(18) -0.0099(19) 0.0008(18)
C15 0.051(3) 0.041(3) 0.024(2) -0.009(2) -0.014(2) -0.007(2)
C16 0.049(3) 0.053(3) 0.032(3) -0.010(2) -0.022(2) -0.015(3)
C17 0.035(3) 0.047(3) 0.036(3) -0.009(2) -0.017(2) -0.009(2)
C18 0.026(2) 0.025(2) 0.024(2) -0.0066(16) -0.0101(18) -0.0034(16)
C19 0.023(2) 0.0209(19) 0.025(2) -0.0038(16) -0.0092(17) 0.0002(15)
C019 0.035(3) 0.031(2) 0.024(2) -0.0117(18) -0.010(2) 0.0092(19)
C20 0.023(2) 0.034(2) 0.032(2) -0.0068(19) -0.0103(19) -0.0041(18)
C21 0.024(3) 0.030(2) 0.036(3) -0.007(2) -0.001(2) -0.0021(19)
C22 0.030(3) 0.032(2) 0.025(2) -0.0080(18) -0.0066(19) 0.0008(18)
C23 0.024(2) 0.024(2) 0.025(2) -0.0073(16) -0.0078(18) -0.0006(16)
C24 0.025(2) 0.019(2) 0.027(2) -0.0066(17) -0.0074(18) -0.0023(16)
C25 0.022(2) 0.027(2) 0.027(2) -0.0043(17) -0.0094(18) 0.0018(16)
C26 0.028(3) 0.038(3) 0.031(2) 0.000(2) -0.013(2) -0.003(2)
C27 0.040(3) 0.041(3) 0.031(3) -0.004(2) -0.018(2) -0.009(2)
C28 0.035(3) 0.033(2) 0.030(2) -0.0069(19) -0.016(2) -0.0084(19)
C29 0.023(2) 0.025(2) 0.022(2) -0.0066(16) -0.0054(17) -0.0052(16)
C30 0.022(2) 0.021(2) 0.025(2) -0.0084(16) -0.0044(17) 0.0002(15)
C31 0.031(3) 0.026(2) 0.031(2) -0.0091(18) -0.0094(19) -0.0020(17)
C32 0.036(3) 0.024(2) 0.045(3) -0.009(2) -0.014(2) 0.0050(19)
C33 0.032(3) 0.028(2) 0.030(2) -0.0016(18) -0.014(2) 0.0088(19)
C34 0.020(2) 0.030(2) 0.024(2) -0.0060(17) -0.0082(17) 0.0060(16)
C36 0.019(2) 0.023(2) 0.019(2) -0.0045(16) -0.0045(17) 0.0018(16)
Ir1 0.01657(14) 0.01923(13) 0.01705(13) -0.00516(8) -0.00542(8) 0.00174(8)
N1 0.027(2) 0.0284(19) 0.0188(17) -0.0099(14) -0.0076(15) 0.0010(15)
N2 0.019(2) 0.027(2) 0.0229(19) -0.0085(16) -0.0061(16) 0.0009(15)
N3 0.023(2) 0.037(2) 0.029(2) -0.0128(17) -0.0048(16) 0.0010(16)
N4 0.028(2) 0.035(2) 0.034(2) -0.0063(17) -0.0037(17) -0.0057(17)
N5 0.029(2) 0.0205(18) 0.0243(19) -0.0062(14) -0.0103(16) 0.0053(15)
N6 0.022(2) 0.0239(19) 0.0204(18) -0.0022(14) -0.0038(15) 0.0000(14)
F1 0.0385(18) 0.0383(17) 0.061(2) -0.0128(15) -0.0236(16) 0.0016(13)
F2 0.057(2) 0.0496(19) 0.0411(18) -0.0024(15) -0.0228(16) -0.0013(16)
F3 0.048(2) 0.078(3) 0.071(3) -0.009(2) -0.034(2) -0.014(2)
F4 0.121(5) 0.100(4) 0.055(3) 0.030(2) -0.061(3) -0.051(3)
F5 0.055(2) 0.069(3) 0.075(3) -0.052(2) 0.016(2) -0.0104(19)
F6 0.050(2) 0.055(2) 0.102(4) -0.036(2) -0.011(2) 0.0247(18)
P1 0.0299(7) 0.0373(6) 0.0304(6) -0.0124(5) -0.0131(5) 0.0061(5)
C37 0.068(4) 0.033(3) 0.040(3) -0.012(2) 0.000(3) -0.013(3)
C38 0.059(5) 0.052(4) 0.064(5) -0.022(3) -0.017(4) 0.002(3)
N7 0.104(5) 0.037(3) 0.050(3) -0.008(2) -0.025(3) -0.022(3)

loop_
_atom_type_symbol
_atom_type_description
_atom_type_scat_dispersion_real
_atom_type_scat_dispersion_imag
_atom_type_scat_source
C C 0.018 0.009 'International Tables Vol C Tables 4.2.6.8 and 6.1.1.4'
H H 0 0 'International Tables Vol C Tables 4.2.6.8 and 6.1.1.4'
F F 0.073 0.053 'International Tables Vol C Tables 4.2.6.8 and 6.1.1.4'
Ir Ir -4.771 6.567 'International Tables Vol C Tables 4.2.6.8 and 6.1.1.4'
N N 0.031 0.018 'International Tables Vol C Tables 4.2.6.8 and 6.1.1.4'
P P 0.296 0.433 'International Tables Vol C Tables 4.2.6.8 and 6.1.1.4'

loop_
_geom_angle_atom_site_label_1
_geom_angle_atom_site_label_2
_geom_angle_atom_site_label_3
_geom_angle
N1 C1 C2 123.0(5)
C1 C2 C3 118.5(5)
C019 C3 C2 119.2(5)
N1 C4 C019 121.9(4)
N1 C4 C5 115.2(4)
C019 C4 C5 122.8(4)
N2 C5 C6 119.3(4)
N2 C5 C4 115.4(4)
C6 C5 C4 125.3(4)
N3 C6 C5 123.1(4)
N3 C7 C8 120.9(4)
N3 C7 C9 118.9(4)
C8 C7 C9 120.2(4)
N2 C8 C7 120.7(4)
N4 C9 C10 124.1(5)
N4 C9 C7 114.9(4)
C10 C9 C7 121.0(5)
C9 C10 C11 117.6(5)
C12 C11 C10 119.5(5)
C13 C12 C11 118.6(5)
N4 C13 C12 123.2(5)
N5 C14 C15 121.5(5)
C16 C15 C14 118.9(5)
C15 C16 C17 119.4(5)
C16 C17 C18 120.0(5)
N5 C18 C17 120.1(4)
N5 C18 C19 114.6(4)
C17 C18 C19 125.3(4)
C20 C19 C24 122.0(4)
C20 C19 C18 123.6(4)
C24 C19 C18 114.4(4)
C3 C019 C4 119.2(5)
C21 C20 C19 119.9(5)
C20 C21 C22 119.5(5)
C23 C22 C21 120.6(5)
C22 C23 C24 121.6(4)
C23 C24 C19 116.4(4)
C23 C24 Ir1 129.0(4)
C19 C24 Ir1 114.6(3)
N6 C25 C26 122.5(4)
C25 C26 C27 118.8(5)
C28 C27 C26 118.9(5)
C27 C28 C29 119.9(5)
N6 C29 C28 120.1(4)
N6 C29 C30 114.8(4)
C28 C29 C30 125.1(4)
C31 C30 C36 122.9(4)
C31 C30 C29 123.0(4)
C36 C30 C29 114.1(4)
C32 C31 C30 118.9(4)
C31 C32 C33 120.3(4)
C34 C33 C32 120.4(4)
C33 C34 C36 121.7(4)
C30 C36 C34 115.8(4)
C30 C36 Ir1 115.7(3)
C34 C36 Ir1 128.4(3)
C36 Ir1 C24 86.25(18)
C36 Ir1 N5 96.18(17)
C24 Ir1 N5 80.78(18)
C36 Ir1 N6 80.13(17)
C24 Ir1 N6 94.06(18)
N5 Ir1 N6 173.89(14)
C36 Ir1 N2 96.51(17)
C24 Ir1 N2 177.09(14)
N5 Ir1 N2 97.98(16)
N6 Ir1 N2 87.32(16)
C36 Ir1 N1 171.69(16)
C24 Ir1 N1 101.16(17)
N5 Ir1 N1 88.78(15)
N6 Ir1 N1 95.46(15)
N2 Ir1 N1 76.14(16)
C4 N1 C1 118.1(4)
C4 N1 Ir1 116.0(3)
C1 N1 Ir1 125.8(3)
C8 N2 C5 118.5(4)
C8 N2 Ir1 125.5(3)
C5 N2 Ir1 115.7(3)
C6 N3 C7 117.2(4)
C13 N4 C9 116.9(5)
C14 N5 C18 120.1(4)
C14 N5 Ir1 124.3(4)
C18 N5 Ir1 115.6(3)
C25 N6 C29 119.8(4)
C25 N6 Ir1 124.8(3)
C29 N6 Ir1 115.3(3)
F4 P1 F6 91.9(3)
F4 P1 F5 92.3(3)
F6 P1 F5 175.7(3)
F4 P1 F1 89.4(2)
F6 P1 F1 88.9(2)
F5 P1 F1 90.0(2)
F4 P1 F3 91.1(3)
F6 P1 F3 90.6(3)
F5 P1 F3 90.4(3)
F1 P1 F3 179.3(2)
F4 P1 F2 179.3(3)
F6 P1 F2 88.5(2)
F5 P1 F2 87.3(2)
F1 P1 F2 90.0(2)
F3 P1 F2 89.5(2)
N7 C37 C38 178.9(7)

loop_
_geom_bond_atom_site_label_1
_geom_bond_atom_site_label_2
_geom_bond_distance
C1 N1 1.351(6)
C1 C2 1.375(7)
C2 C3 1.392(8)
C3 C019 1.381(8)
C4 N1 1.351(6)
C4 C019 1.387(7)
C4 C5 1.472(6)
C5 N2 1.348(6)
C5 C6 1.394(7)
C6 N3 1.325(7)
C7 N3 1.348(6)
C7 C8 1.400(6)
C7 C9 1.483(6)
C8 N2 1.344(6)
C9 N4 1.349(7)
C9 C10 1.371(7)
C10 C11 1.385(8)
C11 C12 1.382(9)
C12 C13 1.376(8)
C13 N4 1.338(7)
C14 N5 1.346(6)
C14 C15 1.386(7)
C15 C16 1.379(9)
C16 C17 1.382(8)
C17 C18 1.382(7)
C18 N5 1.361(6)
C18 C19 1.481(6)
C19 C20 1.385(7)
C19 C24 1.418(6)
C20 C21 1.372(8)
C21 C22 1.395(8)
C22 C23 1.379(7)
C23 C24 1.395(6)
C24 Ir1 2.015(5)
C25 N6 1.345(6)
C25 C26 1.377(7)
C26 C27 1.391(8)
C27 C28 1.391(7)
C28 C29 1.397(6)
C29 N6 1.357(6)
C29 C30 1.464(6)
C30 C31 1.402(6)
C30 C36 1.409(6)
C31 C32 1.379(7)
C32 C33 1.398(8)
C33 C34 1.378(7)
C34 C36 1.420(6)
C36 Ir1 1.997(4)
Ir1 N5 2.048(4)
Ir1 N6 2.056(4)
Ir1 N2 2.129(4)
Ir1 N1 2.129(4)
F1 P1 1.596(3)
F2 P1 1.620(4)
F3 P1 1.598(4)
F4 P1 1.581(4)
F5 P1 1.591(4)
F6 P1 1.582(4)
C37 N7 1.130(9)
C37 C38 1.438(11)

loop_
_geom_torsion_atom_site_label_1
_geom_torsion_atom_site_label_2
_geom_torsion_atom_site_label_3
_geom_torsion_atom_site_label_4
_geom_torsion
N1 C1 C2 C3 0.9(8)
C1 C2 C3 C019 -2.3(7)
N1 C4 C5 N2 -3.2(6)
C019 C4 C5 N2 174.1(4)
N1 C4 C5 C6 177.9(4)
C019 C4 C5 C6 -4.8(7)
N2 C5 C6 N3 -4.9(7)
C4 C5 C6 N3 173.9(4)
N3 C7 C8 N2 -3.8(7)
C9 C7 C8 N2 175.7(4)
N3 C7 C9 N4 168.5(4)
C8 C7 C9 N4 -11.0(6)
N3 C7 C9 C10 -10.8(7)
C8 C7 C9 C10 169.7(5)
N4 C9 C10 C11 -1.6(8)
C7 C9 C10 C11 177.6(5)
C9 C10 C11 C12 -0.3(8)
C10 C11 C12 C13 1.9(9)
C11 C12 C13 N4 -1.8(9)
N5 C14 C15 C16 0.3(8)
C14 C15 C16 C17 -1.7(9)
C15 C16 C17 C18 1.2(9)
C16 C17 C18 N5 0.7(8)
C16 C17 C18 C19 -179.3(5)
N5 C18 C19 C20 179.4(4)
C17 C18 C19 C20 -0.5(7)
N5 C18 C19 C24 -0.3(6)
C17 C18 C19 C24 179.7(5)
C2 C3 C019 C4 2.4(7)
N1 C4 C019 C3 -1.0(7)
C5 C4 C019 C3 -178.1(4)
C24 C19 C20 C21 1.9(7)
C18 C19 C20 C21 -177.8(4)
C19 C20 C21 C22 -1.0(7)
C20 C21 C22 C23 -0.4(7)
C21 C22 C23 C24 1.1(7)
C22 C23 C24 C19 -0.2(6)
C22 C23 C24 Ir1 177.0(4)
C20 C19 C24 C23 -1.3(6)
C18 C19 C24 C23 178.5(4)
C20 C19 C24 Ir1 -178.9(3)
C18 C19 C24 Ir1 0.9(5)
N6 C25 C26 C27 1.2(7)
C25 C26 C27 C28 -1.6(8)
C26 C27 C28 C29 0.7(8)
C27 C28 C29 N6 0.6(7)
C27 C28 C29 C30 -178.0(5)
N6 C29 C30 C31 -177.2(4)
C28 C29 C30 C31 1.4(7)
N6 C29 C30 C36 0.5(6)
C28 C29 C30 C36 179.2(4)
C36 C30 C31 C32 -0.2(7)
C29 C30 C31 C32 177.4(5)
C30 C31 C32 C33 -0.3(8)
C31 C32 C33 C34 0.1(8)
C32 C33 C34 C36 0.6(7)
C31 C30 C36 C34 0.8(7)
C29 C30 C36 C34 -176.9(4)
C31 C30 C36 Ir1 177.8(3)
C29 C30 C36 Ir1 0.1(5)
C33 C34 C36 C30 -1.0(7)
C33 C34 C36 Ir1 -177.6(4)
C30 C36 Ir1 C24 94.4(4)
C34 C36 Ir1 C24 -89.1(4)
C30 C36 Ir1 N5 174.7(3)
C34 C36 Ir1 N5 -8.8(4)
C30 C36 Ir1 N6 -0.4(3)
C34 C36 Ir1 N6 176.2(4)
C30 C36 Ir1 N2 -86.5(3)
C34 C36 Ir1 N2 90.0(4)
C30 C36 Ir1 N1 -58.9(11)
C34 C36 Ir1 N1 117.7(9)
C23 C24 Ir1 C36 -81.2(4)
C19 C24 Ir1 C36 96.1(3)
C23 C24 Ir1 N5 -178.1(4)
C19 C24 Ir1 N5 -0.8(3)
C23 C24 Ir1 N6 -1.3(4)
C19 C24 Ir1 N6 175.9(3)
C23 C24 Ir1 N2 117(3)
C19 C24 Ir1 N2 -66(3)
C23 C24 Ir1 N1 95.0(4)
C19 C24 Ir1 N1 -87.7(3)
C019 C4 N1 C1 -0.5(6)
C5 C4 N1 C1 176.8(4)
C019 C4 N1 Ir1 175.8(3)
C5 C4 N1 Ir1 -6.9(5)
C2 C1 N1 C4 0.5(7)
C2 C1 N1 Ir1 -175.3(4)
C36 Ir1 N1 C4 -18.5(11)
C24 Ir1 N1 C4 -171.3(3)
N5 Ir1 N1 C4 108.4(3)
N6 Ir1 N1 C4 -76.0(3)
N2 Ir1 N1 C4 9.8(3)
C36 Ir1 N1 C1 157.4(9)
C24 Ir1 N1 C1 4.7(4)
N5 Ir1 N1 C1 -75.7(4)
N6 Ir1 N1 C1 99.9(4)
N2 Ir1 N1 C1 -174.2(4)
C7 C8 N2 C5 -0.7(7)
C7 C8 N2 Ir1 172.8(3)
C6 C5 N2 C8 4.9(6)
C4 C5 N2 C8 -174.1(4)
C6 C5 N2 Ir1 -169.3(3)
C4 C5 N2 Ir1 11.8(5)
C36 Ir1 N2 C8 -9.3(4)
C24 Ir1 N2 C8 153(3)
N5 Ir1 N2 C8 88.0(4)
N6 Ir1 N2 C8 -89.0(4)
N1 Ir1 N2 C8 174.7(4)
C36 Ir1 N2 C5 164.4(3)
C24 Ir1 N2 C5 -34(3)
N5 Ir1 N2 C5 -98.4(3)
N6 Ir1 N2 C5 84.7(3)
N1 Ir1 N2 C5 -11.6(3)
C5 C6 N3 C7 0.4(7)
C8 C7 N3 C6 3.9(7)
C9 C7 N3 C6 -175.7(4)
C12 C13 N4 C9 0.0(8)
C10 C9 N4 C13 1.8(8)
C7 C9 N4 C13 -177.5(4)
C15 C14 N5 C18 1.7(7)
C15 C14 N5 Ir1 179.7(4)
C17 C18 N5 C14 -2.2(7)
C19 C18 N5 C14 177.8(4)
C17 C18 N5 Ir1 179.6(4)
C19 C18 N5 Ir1 -0.4(5)
C36 Ir1 N5 C14 97.4(4)
C24 Ir1 N5 C14 -177.4(4)
N6 Ir1 N5 C14 150.0(11)
N2 Ir1 N5 C14 -0.1(4)
N1 Ir1 N5 C14 -75.9(4)
C36 Ir1 N5 C18 -84.5(3)
C24 Ir1 N5 C18 0.7(3)
N6 Ir1 N5 C18 -31.9(13)
N2 Ir1 N5 C18 178.0(3)
N1 Ir1 N5 C18 102.2(3)
C26 C25 N6 C29 0.1(7)
C26 C25 N6 Ir1 178.5(4)
C28 C29 N6 C25 -1.0(7)
C30 C29 N6 C25 177.7(4)
C28 C29 N6 Ir1 -179.6(3)
C30 C29 N6 Ir1 -0.8(5)
C36 Ir1 N6 C25 -177.8(4)
C24 Ir1 N6 C25 96.8(4)
N5 Ir1 N6 C25 128.9(12)
N2 Ir1 N6 C25 -80.7(4)
N1 Ir1 N6 C25 -4.9(4)
C36 Ir1 N6 C29 0.7(3)
C24 Ir1 N6 C29 -84.8(3)
N5 Ir1 N6 C29 -52.6(13)
N2 Ir1 N6 C29 97.8(3)
N1 Ir1 N6 C29 173.6(3)
